data_1546108
loop_
_publ_author_name
'Liu, Rai-Shung'
'Liu, Jinxian'
'Skaria, Manisha'
'Sharma, Pankaj'
'Chiang, Yun-Wei'

_publ_section_title
;
 Ground-State Dioxygen Undergoes Metal-Free [3+2]-Annulations with Allenes
 and Nitrosoarenes Under Ambient Conditions
;
_journal_name_full 'Chem. Sci.'
_journal_paper_doi 10.1039/C7SC01770G
_journal_year 2017
_chemical_formula_moiety 'C26 H28 N2 O3'
_chemical_formula_sum 'C26 H28 N2 O3'
_chemical_formula_weight 416.50
_chemical_name_systematic
;
 ?
;
_space_group_IT_number 2
_symmetry_cell_setting triclinic
_symmetry_space_group_name_Hall '-P 1'
_symmetry_space_group_name_H-M 'P -1'
_atom_sites_solution_hydrogens geom
_atom_sites_solution_primary direct
_atom_sites_solution_secondary difmap
_audit_creation_method SHELXL-97
_audit_update_record
;
2016-10-20 deposited with the CCDC.
2017-05-24 downloaded from the CCDC.
;
_cell_angle_alpha 69.312(6)
_cell_angle_beta 79.586(8)
_cell_angle_gamma 66.460(6)
_cell_formula_units_Z 2
_cell_length_a 10.294(2)
_cell_length_b 10.7033(19)
_cell_length_c 12.376(2)
_cell_measurement_reflns_used 2418
_cell_measurement_temperature 296(2)
_cell_measurement_theta_max 25.02
_cell_measurement_theta_min 2.34
_cell_volume 1168.2(4)
_computing_molecular_graphics 'Ortep-3 for Windows (Farrugia, 1997)'
_computing_publication_material 'WinGX publication routines (Farrugia, 1999)'
_computing_structure_refinement 'SHELXL-97 (Sheldrick, 1997)'
_computing_structure_solution 'SHELXS-86 (Sheldrick, 1986)'
_diffrn_ambient_temperature 296(2)
_diffrn_measured_fraction_theta_full 0.977
_diffrn_measured_fraction_theta_max 0.977
_diffrn_measurement_device_type 'Bruker APEX2'
_diffrn_radiation_monochromator graphite
_diffrn_radiation_source 'fine-focus sealed tube'
_diffrn_radiation_type MoK\a
_diffrn_radiation_wavelength 0.71073
_diffrn_reflns_av_R_equivalents 0.0362
_diffrn_reflns_av_sigmaI/netI 0.0744
_diffrn_reflns_limit_h_max 12
_diffrn_reflns_limit_h_min -12
_diffrn_reflns_limit_k_max 12
_diffrn_reflns_limit_k_min -12
_diffrn_reflns_limit_l_max 14
_diffrn_reflns_limit_l_min -14
_diffrn_reflns_number 10194
_diffrn_reflns_theta_full 25.01
_diffrn_reflns_theta_max 25.01
_diffrn_reflns_theta_min 2.18
_exptl_absorpt_coefficient_mu 0.078
_exptl_absorpt_correction_T_max 0.9977
_exptl_absorpt_correction_T_min 0.9711
_exptl_absorpt_correction_type multi-scan
_exptl_crystal_colour colorless
_exptl_crystal_density_diffrn 1.184
_exptl_crystal_density_method 'not measured'
_exptl_crystal_description prism
_exptl_crystal_F_000 444
_exptl_crystal_size_max 0.38
_exptl_crystal_size_mid 0.14
_exptl_crystal_size_min 0.03
_refine_diff_density_max 0.198
_refine_diff_density_min -0.173
_refine_diff_density_rms 0.035
_refine_ls_extinction_method none
_refine_ls_goodness_of_fit_ref 1.054
_refine_ls_hydrogen_treatment constr
_refine_ls_matrix_type full
_refine_ls_number_parameters 280
_refine_ls_number_reflns 4036
_refine_ls_number_restraints 0
_refine_ls_restrained_S_all 1.054
_refine_ls_R_factor_all 0.1260
_refine_ls_R_factor_gt 0.0641
_refine_ls_shift/su_max 0.000
_refine_ls_shift/su_mean 0.000
_refine_ls_structure_factor_coef Fsqd
_refine_ls_weighting_details 'calc w=1/[\s^2^(Fo^2^)+(0.0381P)^2^+0.5566P] where P=(Fo^2^+2Fc^2^)/3'
_refine_ls_weighting_scheme calc
_refine_ls_wR_factor_gt 0.1185
_refine_ls_wR_factor_ref 0.1408
_reflns_number_gt 2297
_reflns_number_total 4036
_reflns_threshold_expression >2sigma(I)
_cod_data_source_file c7sc01770g2.cif
_cod_data_source_block a18191
_cod_database_code 1546108

loop_
_symmetry_equiv_pos_as_xyz
'x, y, z'
'-x, -y, -z'

loop_
_atom_site_label
_atom_site_type_symbol
_atom_site_fract_x
_atom_site_fract_y
_atom_site_fract_z
_atom_site_U_iso_or_equiv
_atom_site_adp_type
_atom_site_occupancy
_atom_site_symmetry_multiplicity
_atom_site_calc_flag
_atom_site_refinement_flags
C1 C 1.1657(3) 0.6495(3) 1.1398(2) 0.0435(7) Uani 1 1 d .
C2 C 1.0710(3) 0.7375(3) 1.2007(2) 0.0516(8) Uani 1 1 d .
H2 H 0.9790 0.7925 1.1764 0.062 Uiso 1 1 calc R
C3 C 1.1140(3) 0.7435(3) 1.2983(3) 0.0605(9) Uani 1 1 d .
H3 H 1.0491 0.8025 1.3390 0.073 Uiso 1 1 calc R
C4 C 1.2499(4) 0.6646(3) 1.3372(3) 0.0580(8) Uani 1 1 d .
C5 C 1.2965(4) 0.6745(4) 1.4421(3) 0.0934(13) Uani 1 1 d .
H5A H 1.3937 0.6121 1.4553 0.140 Uiso 1 1 calc R
H5B H 1.2380 0.6462 1.5085 0.140 Uiso 1 1 calc R
H5C H 1.2875 0.7714 1.4290 0.140 Uiso 1 1 calc R
C6 C 1.3422(3) 0.5761(3) 1.2760(3) 0.0576(8) Uani 1 1 d .
H6 H 1.4343 0.5215 1.3000 0.069 Uiso 1 1 calc R
C7 C 1.3010(3) 0.5666(3) 1.1797(2) 0.0529(8) Uani 1 1 d .
H7 H 1.3647 0.5041 1.1414 0.063 Uiso 1 1 calc R
C8 C 1.1834(3) 0.7152(3) 0.9237(2) 0.0447(7) Uani 1 1 d .
C9 C 1.1764(3) 0.8625(3) 0.9182(3) 0.0572(8) Uani 1 1 d .
H9A H 1.2465 0.8510 0.9662 0.086 Uiso 1 1 calc R
H9B H 1.0838 0.9146 0.9451 0.086 Uiso 1 1 calc R
H9C H 1.1944 0.9146 0.8398 0.086 Uiso 1 1 calc R
C10 C 1.3332(3) 0.6211(3) 0.8961(3) 0.0643(9) Uani 1 1 d .
H10A H 1.3978 0.6156 0.9462 0.096 Uiso 1 1 calc R
H10B H 1.3603 0.6617 0.8171 0.096 Uiso 1 1 calc R
H10C H 1.3358 0.5265 0.9077 0.096 Uiso 1 1 calc R
C11 C 1.0752(3) 0.7297(3) 0.8492(2) 0.0434(7) Uani 1 1 d .
C12 C 0.9853(3) 0.7694(3) 0.6691(2) 0.0519(8) Uani 1 1 d .
C13 C 0.9003(4) 0.8963(4) 0.5980(3) 0.0679(9) Uani 1 1 d .
H13 H 0.9065 0.9824 0.5933 0.081 Uiso 1 1 calc R
C14 C 0.8057(4) 0.8948(4) 0.5335(3) 0.0895(12) Uani 1 1 d .
H14 H 0.7469 0.9810 0.4856 0.107 Uiso 1 1 calc R
C15 C 0.7963(5) 0.7673(5) 0.5385(3) 0.0933(13) Uani 1 1 d .
C16 C 0.6887(6) 0.7670(6) 0.4690(4) 0.175(3) Uani 1 1 d .
H16A H 0.6349 0.8638 0.4260 0.262 Uiso 1 1 calc R
H16B H 0.6259 0.7237 0.5205 0.262 Uiso 1 1 calc R
H16C H 0.7375 0.7132 0.4164 0.262 Uiso 1 1 calc R
C17 C 0.8854(4) 0.6420(4) 0.6083(3) 0.0836(12) Uani 1 1 d .
H17 H 0.8818 0.5554 0.6112 0.100 Uiso 1 1 calc R
C18 C 0.9805(4) 0.6410(4) 0.6743(3) 0.0657(9) Uani 1 1 d .
H18 H 1.0403 0.5550 0.7215 0.079 Uiso 1 1 calc R
C19 C 0.9499(3) 0.6992(3) 0.9210(2) 0.0442(7) Uani 1 1 d .
H19 H 0.9543 0.6043 0.9258 0.053 Uiso 1 1 calc R
C20 C 0.8041(3) 0.8091(3) 0.8895(2) 0.0422(7) Uani 1 1 d .
C21 C 0.7015(3) 0.7727(3) 0.8637(3) 0.0571(8) Uani 1 1 d .
H21 H 0.7235 0.6793 0.8645 0.069 Uiso 1 1 calc R
C22 C 0.5671(4) 0.8727(4) 0.8368(3) 0.0642(9) Uani 1 1 d .
H22 H 0.4995 0.8467 0.8188 0.077 Uiso 1 1 calc R
C23 C 0.5331(3) 1.0111(4) 0.8366(2) 0.0526(8) Uani 1 1 d .
C24 C 0.3548(4) 1.2439(4) 0.8136(3) 0.0817(11) Uani 1 1 d .
H24A H 0.2571 1.2961 0.7949 0.123 Uiso 1 1 calc R
H24B H 0.4129 1.2899 0.7578 0.123 Uiso 1 1 calc R
H24C H 0.3670 1.2421 0.8893 0.123 Uiso 1 1 calc R
C25 C 0.6336(3) 1.0495(3) 0.8612(2) 0.0550(8) Uani 1 1 d .
H25 H 0.6115 1.1428 0.8609 0.066 Uiso 1 1 calc R
C26 C 0.7682(3) 0.9485(3) 0.8865(2) 0.0529(8) Uani 1 1 d .
H26 H 0.8365 0.9756 0.9020 0.063 Uiso 1 1 calc R
N1 N 1.1315(2) 0.6334(2) 1.03888(19) 0.0441(6) Uani 1 1 d .
N2 N 1.0865(3) 0.7705(3) 0.7364(2) 0.0535(6) Uani 1 1 d .
O1 O 0.97615(19) 0.69869(19) 1.03223(15) 0.0493(5) Uani 1 1 d .
O2 O 1.1881(2) 0.8120(3) 0.67603(18) 0.0755(7) Uani 1 1 d .
O3 O 0.3953(2) 1.1017(3) 0.81162(19) 0.0738(7) Uani 1 1 d .

loop_
_atom_site_aniso_label
_atom_site_aniso_U_11
_atom_site_aniso_U_22
_atom_site_aniso_U_33
_atom_site_aniso_U_23
_atom_site_aniso_U_13
_atom_site_aniso_U_12
C1 0.0453(19) 0.0383(17) 0.0493(17) -0.0173(14) 0.0025(15) -0.0164(15)
C2 0.0485(19) 0.0449(19) 0.0585(19) -0.0196(16) 0.0005(16) -0.0123(15)
C3 0.062(2) 0.059(2) 0.065(2) -0.0341(18) 0.0090(18) -0.0193(18)
C4 0.062(2) 0.063(2) 0.0561(19) -0.0260(18) 0.0019(17) -0.0250(19)
C5 0.101(3) 0.117(3) 0.080(3) -0.055(2) -0.009(2) -0.035(3)
C6 0.048(2) 0.064(2) 0.064(2) -0.0230(18) -0.0079(16) -0.0181(17)
C7 0.042(2) 0.055(2) 0.062(2) -0.0253(16) -0.0013(16) -0.0116(16)
C8 0.0397(18) 0.0419(17) 0.0505(17) -0.0160(15) 0.0046(14) -0.0144(14)
C9 0.059(2) 0.0505(19) 0.069(2) -0.0195(16) 0.0011(16) -0.0273(16)
C10 0.046(2) 0.063(2) 0.071(2) -0.0266(18) 0.0084(17) -0.0077(17)
C11 0.0456(19) 0.0370(17) 0.0463(18) -0.0169(14) 0.0067(14) -0.0143(14)
C12 0.064(2) 0.053(2) 0.0393(17) -0.0126(16) 0.0030(16) -0.0257(17)
C13 0.085(3) 0.059(2) 0.058(2) -0.0064(19) -0.0054(19) -0.034(2)
C14 0.110(3) 0.089(3) 0.059(2) 0.011(2) -0.025(2) -0.046(3)
C15 0.135(4) 0.113(4) 0.049(2) 0.001(2) -0.022(2) -0.076(3)
C16 0.249(7) 0.203(6) 0.118(4) 0.008(4) -0.098(4) -0.141(5)
C17 0.132(4) 0.090(3) 0.054(2) -0.019(2) -0.007(2) -0.068(3)
C18 0.091(3) 0.055(2) 0.054(2) -0.0154(17) -0.0024(18) -0.0323(19)
C19 0.0451(19) 0.0413(17) 0.0478(17) -0.0144(14) -0.0003(14) -0.0178(15)
C20 0.0443(19) 0.0422(18) 0.0420(16) -0.0122(14) 0.0020(14) -0.0200(15)
C21 0.060(2) 0.051(2) 0.069(2) -0.0198(17) -0.0032(17) -0.0287(18)
C22 0.055(2) 0.070(2) 0.079(2) -0.0201(19) -0.0102(18) -0.034(2)
C23 0.041(2) 0.064(2) 0.0481(18) -0.0129(16) -0.0044(15) -0.0177(17)
C24 0.055(2) 0.077(3) 0.090(3) -0.025(2) -0.009(2) 0.000(2)
C25 0.051(2) 0.0473(19) 0.068(2) -0.0206(16) -0.0070(16) -0.0148(17)
C26 0.048(2) 0.053(2) 0.066(2) -0.0230(16) -0.0070(16) -0.0218(17)
N1 0.0365(15) 0.0427(14) 0.0508(14) -0.0146(12) -0.0018(11) -0.0122(12)
N2 0.0584(17) 0.0513(16) 0.0526(17) -0.0175(13) 0.0067(14) -0.0247(14)
O1 0.0407(12) 0.0594(13) 0.0471(11) -0.0166(10) -0.0003(9) -0.0182(10)
O2 0.0782(16) 0.0989(18) 0.0583(14) -0.0189(13) 0.0187(12) -0.0552(15)
O3 0.0488(15) 0.0768(17) 0.0853(17) -0.0196(14) -0.0148(12) -0.0125(13)

loop_
_atom_type_symbol
_atom_type_description
_atom_type_scat_dispersion_real
_atom_type_scat_dispersion_imag
_atom_type_scat_source
C C 0.0033 0.0016 'International Tables Vol C Tables 4.2.6.8 and 6.1.1.4'
H H 0.0000 0.0000 'International Tables Vol C Tables 4.2.6.8 and 6.1.1.4'
N N 0.0061 0.0033 'International Tables Vol C Tables 4.2.6.8 and 6.1.1.4'
O O 0.0106 0.0060 'International Tables Vol C Tables 4.2.6.8 and 6.1.1.4'

loop_
_geom_angle_atom_site_label_1
_geom_angle_atom_site_label_2
_geom_angle_atom_site_label_3
_geom_angle
C2 C1 C7 118.7(3)
C2 C1 N1 124.1(3)
C7 C1 N1 117.2(2)
C1 C2 C3 119.6(3)
C1 C2 H2 120.2
C3 C2 H2 120.2
C4 C3 C2 122.3(3)
C4 C3 H3 118.8
C2 C3 H3 118.8
C6 C4 C3 117.2(3)
C6 C4 C5 121.0(3)
C3 C4 C5 121.9(3)
C4 C5 H5A 109.5
C4 C5 H5B 109.5
H5A C5 H5B 109.5
C4 C5 H5C 109.5
H5A C5 H5C 109.5
H5B C5 H5C 109.5
C4 C6 C7 121.5(3)
C4 C6 H6 119.3
C7 C6 H6 119.3
C6 C7 C1 120.7(3)
C6 C7 H7 119.6
C1 C7 H7 119.6
C11 C8 N1 98.4(2)
C11 C8 C10 113.0(2)
N1 C8 C10 108.3(2)
C11 C8 C9 110.7(2)
N1 C8 C9 114.1(2)
C10 C8 C9 111.6(2)
C8 C9 H9A 109.5
C8 C9 H9B 109.5
H9A C9 H9B 109.5
C8 C9 H9C 109.5
H9A C9 H9C 109.5
H9B C9 H9C 109.5
C8 C10 H10A 109.5
C8 C10 H10B 109.5
H10A C10 H10B 109.5
C8 C10 H10C 109.5
H10A C10 H10C 109.5
H10B C10 H10C 109.5
N2 C11 C8 123.5(2)
N2 C11 C19 125.1(2)
C8 C11 C19 111.3(2)
C13 C12 C18 121.2(3)
C13 C12 N2 119.2(3)
C18 C12 N2 119.6(3)
C12 C13 C14 119.1(3)
C12 C13 H13 120.5
C14 C13 H13 120.5
C13 C14 C15 121.2(4)
C13 C14 H14 119.4
C15 C14 H14 119.4
C17 C15 C14 118.2(3)
C17 C15 C16 121.0(4)
C14 C15 C16 120.8(4)
C15 C16 H16A 109.5
C15 C16 H16B 109.5
H16A C16 H16B 109.5
C15 C16 H16C 109.5
H16A C16 H16C 109.5
H16B C16 H16C 109.5
C15 C17 C18 121.6(3)
C15 C17 H17 119.2
C18 C17 H17 119.2
C12 C18 C17 118.7(3)
C12 C18 H18 120.6
C17 C18 H18 120.6
O1 C19 C20 107.1(2)
O1 C19 C11 100.75(19)
C20 C19 C11 117.8(2)
O1 C19 H19 110.2
C20 C19 H19 110.2
C11 C19 H19 110.2
C26 C20 C21 117.8(3)
C26 C20 C19 121.2(2)
C21 C20 C19 121.0(3)
C22 C21 C20 121.1(3)
C22 C21 H21 119.4
C20 C21 H21 119.4
C21 C22 C23 119.9(3)
C21 C22 H22 120.1
C23 C22 H22 120.1
C25 C23 O3 124.6(3)
C25 C23 C22 119.9(3)
O3 C23 C22 115.5(3)
O3 C24 H24A 109.5
O3 C24 H24B 109.5
H24A C24 H24B 109.5
O3 C24 H24C 109.5
H24A C24 H24C 109.5
H24B C24 H24C 109.5
C23 C25 C26 119.5(3)
C23 C25 H25 120.3
C26 C25 H25 120.3
C20 C26 C25 121.9(3)
C20 C26 H26 119.1
C25 C26 H26 119.1
C1 N1 O1 107.03(19)
C1 N1 C8 115.9(2)
O1 N1 C8 103.17(18)
O2 N2 C11 123.8(2)
O2 N2 C12 115.2(2)
C11 N2 C12 121.0(2)
C19 O1 N1 104.46(18)
C23 O3 C24 117.3(2)

loop_
_geom_bond_atom_site_label_1
_geom_bond_atom_site_label_2
_geom_bond_distance
C1 C2 1.382(4)
C1 C7 1.387(4)
C1 N1 1.439(3)
C2 C3 1.389(4)
C2 H2 0.9300
C3 C4 1.383(4)
C3 H3 0.9300
C4 C6 1.379(4)
C4 C5 1.513(4)
C5 H5A 0.9600
C5 H5B 0.9600
C5 H5C 0.9600
C6 C7 1.383(4)
C6 H6 0.9300
C7 H7 0.9300
C8 C11 1.499(3)
C8 N1 1.517(3)
C8 C10 1.524(4)
C8 C9 1.526(4)
C9 H9A 0.9600
C9 H9B 0.9600
C9 H9C 0.9600
C10 H10A 0.9600
C10 H10B 0.9600
C10 H10C 0.9600
C11 N2 1.306(3)
C11 C19 1.508(4)
C12 C13 1.367(4)
C12 C18 1.373(4)
C12 N2 1.453(3)
C13 C14 1.374(4)
C13 H13 0.9300
C14 C15 1.386(5)
C14 H14 0.9300
C15 C17 1.368(5)
C15 C16 1.522(5)
C16 H16A 0.9600
C16 H16B 0.9600
C16 H16C 0.9600
C17 C18 1.379(4)
C17 H17 0.9300
C18 H18 0.9300
C19 O1 1.447(3)
C19 C20 1.505(4)
C19 H19 0.9800
C20 C26 1.375(4)
C20 C21 1.381(4)
C21 C22 1.379(4)
C21 H21 0.9300
C22 C23 1.379(4)
C22 H22 0.9300
C23 C25 1.369(4)
C23 O3 1.377(3)
C24 O3 1.417(4)
C24 H24A 0.9600
C24 H24B 0.9600
C24 H24C 0.9600
C25 C26 1.381(4)
C25 H25 0.9300
C26 H26 0.9300
N1 O1 1.472(3)
N2 O2 1.305(3)
